data_4303544
loop_
_publ_author_name
'Yixun Zhang'
'Andrew W. Maverick'

_publ_section_title
;
Preparation of an Isocyano-\b-diketone via its Metal Complexes, by Use of
Metal Ions as Protecting Groups
;
_journal_name_full 'Inorganic Chemistry'
_journal_page_first 10512
_journal_page_last 10518
_journal_paper_doi 10.1021/ic900202e
_journal_volume 48
_journal_year 2009
_chemical_compound_source 'local laboratory'
_chemical_formula_moiety 'C8 H7 N O2 '
_chemical_formula_sum 'C8 H7 N O2'
_chemical_formula_weight 149.15
_chemical_melting_point 408
_chemical_name_common 4-formamidobenzaldehyde
_chemical_name_systematic
;
 (E)-4-formamidobenzaldehyde
;
_space_group_IT_number 4
_symmetry_cell_setting monoclinic
_symmetry_space_group_name_Hall 'P 2yb'
_symmetry_space_group_name_H-M 'P 1 21 1'
_atom_sites_solution_hydrogens geom
_atom_sites_solution_primary direct
_atom_sites_solution_secondary difmap
_audit_creation_method SHELXL-97
_cell_angle_alpha 90.00
_cell_angle_beta 97.81(2)
_cell_angle_gamma 90.00
_cell_formula_units_Z 2
_cell_length_a 4.3910(15)
_cell_length_b 6.917(2)
_cell_length_c 11.793(3)
_cell_measurement_reflns_used 1001
_cell_measurement_temperature 110
_cell_measurement_theta_max 30.034
_cell_measurement_theta_min 2.546
_cell_volume 354.86(18)
_computing_cell_refinement 'HKL Scalepack (Otwinowski & Minor 1997)'
_computing_data_collection 'COLLECT (Nonius, 2000)'
_computing_data_reduction 'HKL Denzo and Scalepack (Otwinowski & Minor 1997)'
_computing_molecular_graphics 'ORTEP-3 for Windows (Farrugia, 1997)'
_computing_publication_material 'SHELXL-97 (Sheldrick, 1997)'
_computing_structure_refinement 'SHELXL-97 (Sheldrick, 1997)'
_computing_structure_solution 'SIR97 (Altomare  et al., 1999)'
_diffrn_ambient_temperature 110
_diffrn_measured_fraction_theta_full 0.994
_diffrn_measured_fraction_theta_max 0.993
_diffrn_measurement_device 'KappaCCD (with Oxford Cryostream)'
_diffrn_measurement_method ' \w scans with \k offsets'
_diffrn_radiation_monochromator graphite
_diffrn_radiation_source 'fine-focus sealed tube'
_diffrn_radiation_type MoK\a
_diffrn_radiation_wavelength 0.71073
_diffrn_reflns_av_R_equivalents 0.0243
_diffrn_reflns_av_sigmaI/netI 0.0546
_diffrn_reflns_limit_h_max 6
_diffrn_reflns_limit_h_min -6
_diffrn_reflns_limit_k_max 7
_diffrn_reflns_limit_k_min -9
_diffrn_reflns_limit_l_max 16
_diffrn_reflns_limit_l_min -16
_diffrn_reflns_number 1631
_diffrn_reflns_theta_full 25.00
_diffrn_reflns_theta_max 30.09
_diffrn_reflns_theta_min 3.42
_diffrn_standards_decay_% <2
_diffrn_standards_number 0
_exptl_absorpt_coefficient_mu 0.102
_exptl_absorpt_correction_type none
_exptl_crystal_colour 'light yellow'
_exptl_crystal_density_diffrn 1.396
_exptl_crystal_density_method 'not measured'
_exptl_crystal_description blade
_exptl_crystal_F_000 156
_exptl_crystal_size_max 0.32
_exptl_crystal_size_mid 0.26
_exptl_crystal_size_min 0.08
_refine_diff_density_max 0.232
_refine_diff_density_min -0.226
_refine_diff_density_rms 0.044
_refine_ls_extinction_method none
_refine_ls_goodness_of_fit_ref 1.057
_refine_ls_hydrogen_treatment constr
_refine_ls_matrix_type full
_refine_ls_number_parameters 100
_refine_ls_number_reflns 1119
_refine_ls_number_restraints 1
_refine_ls_restrained_S_all 1.057
_refine_ls_R_factor_all 0.0581
_refine_ls_R_factor_gt 0.0396
_refine_ls_shift/su_max 0.000
_refine_ls_shift/su_mean 0.000
_refine_ls_structure_factor_coef Fsqd
_refine_ls_weighting_details 'calc w=1/[\s^2^(Fo^2^)+(0.0515P)^2^+0.0082P] where P=(Fo^2^+2Fc^2^)/3'
_refine_ls_weighting_scheme calc
_refine_ls_wR_factor_gt 0.0917
_refine_ls_wR_factor_ref 0.0995
_reflns_number_gt 873
_reflns_number_total 1119
_reflns_threshold_expression I>2\s(I)
_cod_data_source_file ic900202e_si_001_4.cif
_cod_data_source_block compound_E-6
_cod_depositor_comments
;
The following automatic conversions were performed:
'_symmetry_cell_setting' value 'Monoclinic' changed to 'monoclinic'
according to '/home/saulius/struct/CIF-dictionaries/cif_core.dic'
dictionary named 'cif_core.dic' version 2.4.1 from 2010-06-29.

Automatic conversion script
Id: cif_fix_enum 1527 2010-12-29 10:47:43Z saulius 
;
_cod_original_sg_symbol_H-M 'P 21'
_cod_database_code 4303544

loop_
_symmetry_equiv_pos_as_xyz
'x, y, z'
'-x, y+1/2, -z'

loop_
_atom_site_label
_atom_site_type_symbol
_atom_site_fract_x
_atom_site_fract_y
_atom_site_fract_z
_atom_site_U_iso_or_equiv
_atom_site_adp_type
_atom_site_occupancy
_atom_site_symmetry_multiplicity
_atom_site_calc_flag
_atom_site_refinement_flags
_atom_site_disorder_assembly
_atom_site_disorder_group
O1 O 1.0079(3) 0.3739(3) 0.11616(11) 0.0334(4) Uani 1 1 d . . .
O2 O -0.0890(3) 1.1944(2) 0.43467(11) 0.0319(4) Uani 1 1 d . . .
N1 N 0.1921(3) 0.9473(3) 0.38029(12) 0.0220(4) Uani 1 1 d . . .
H1 H 0.1521 0.8813 0.4403 0.026 Uiso 1 1 calc R . .
C1 C 0.9104(4) 0.5375(3) 0.09694(16) 0.0244(5) Uani 1 1 d . . .
H1A H 0.9608 0.6000 0.0302 0.029 Uiso 1 1 calc R . .
C2 C 0.7221(4) 0.6452(3) 0.16858(14) 0.0214(4) Uani 1 1 d . . .
C3 C 0.6443(4) 0.5636(3) 0.26947(15) 0.0242(4) Uani 1 1 d . . .
H3 H 0.7107 0.4365 0.2911 0.029 Uiso 1 1 calc R . .
C4 C 0.4713(4) 0.6676(3) 0.33765(15) 0.0226(4) Uani 1 1 d . . .
H4 H 0.4205 0.6120 0.4063 0.027 Uiso 1 1 calc R . .
C5 C 0.3713(4) 0.8523(3) 0.30644(13) 0.0193(4) Uani 1 1 d . . .
C6 C 0.4462(4) 0.9361(3) 0.20512(14) 0.0228(4) Uani 1 1 d . . .
H6 H 0.3771 1.0625 0.1830 0.027 Uiso 1 1 calc R . .
C7 C 0.6226(4) 0.8307(3) 0.13817(14) 0.0223(4) Uani 1 1 d . . .
H7 H 0.6765 0.8867 0.0701 0.027 Uiso 1 1 calc R . .
C8 C 0.0765(5) 1.1258(3) 0.36925(16) 0.0267(5) Uani 1 1 d . . .
H8 H 0.1249 1.2035 0.3077 0.032 Uiso 1 1 calc R . .

loop_
_atom_site_aniso_label
_atom_site_aniso_U_11
_atom_site_aniso_U_22
_atom_site_aniso_U_33
_atom_site_aniso_U_23
_atom_site_aniso_U_13
_atom_site_aniso_U_12
O1 0.0387(8) 0.0326(9) 0.0300(7) -0.0021(7) 0.0089(6) 0.0101(8)
O2 0.0448(8) 0.0275(8) 0.0260(7) -0.0008(6) 0.0143(6) 0.0090(7)
N1 0.0272(8) 0.0217(9) 0.0181(7) 0.0023(7) 0.0066(6) 0.0017(8)
C1 0.0240(9) 0.0286(13) 0.0209(9) -0.0018(9) 0.0040(7) 0.0021(9)
C2 0.0195(9) 0.0258(12) 0.0191(8) -0.0021(8) 0.0031(7) -0.0016(9)
C3 0.0259(9) 0.0223(11) 0.0244(9) 0.0016(8) 0.0039(8) 0.0007(9)
C4 0.0215(9) 0.0269(12) 0.0199(8) 0.0043(9) 0.0040(7) -0.0003(9)
C5 0.0181(8) 0.0217(11) 0.0178(8) -0.0025(8) 0.0014(6) -0.0004(8)
C6 0.0249(9) 0.0204(10) 0.0233(9) 0.0031(8) 0.0042(7) 0.0007(9)
C7 0.0231(9) 0.0255(12) 0.0187(8) 0.0020(8) 0.0037(7) 0.0000(9)
C8 0.0370(11) 0.0213(11) 0.0228(9) 0.0010(8) 0.0076(8) 0.0035(9)

loop_
_atom_type_symbol
_atom_type_description
_atom_type_scat_dispersion_real
_atom_type_scat_dispersion_imag
_atom_type_scat_source
C C 0.0033 0.0016 'International Tables Vol C Tables 4.2.6.8 and 6.1.1.4'
H H 0.0000 0.0000 'International Tables Vol C Tables 4.2.6.8 and 6.1.1.4'
N N 0.0061 0.0033 'International Tables Vol C Tables 4.2.6.8 and 6.1.1.4'
O O 0.0106 0.0060 'International Tables Vol C Tables 4.2.6.8 and 6.1.1.4'

loop_
_geom_angle_atom_site_label_1
_geom_angle_atom_site_label_2
_geom_angle_atom_site_label_3
_geom_angle
_geom_angle_site_symmetry_1
_geom_angle_site_symmetry_3
_geom_angle_publ_flag
C8 N1 C5 127.33(17) . . ?
C8 N1 H1 116.3 . . ?
C5 N1 H1 116.3 . . ?
O1 C1 C2 125.18(19) . . ?
O1 C1 H1A 117.4 . . ?
C2 C1 H1A 117.4 . . ?
C7 C2 C3 119.20(17) . . ?
C7 C2 C1 120.28(17) . . ?
C3 C2 C1 120.51(19) . . ?
C4 C3 C2 120.1(2) . . ?
C4 C3 H3 119.9 . . ?
C2 C3 H3 119.9 . . ?
C3 C4 C5 120.36(17) . . ?
C3 C4 H4 119.8 . . ?
C5 C4 H4 119.8 . . ?
C4 C5 C6 120.25(17) . . ?
C4 C5 N1 116.63(15) . . ?
C6 C5 N1 123.11(19) . . ?
C7 C6 C5 118.71(19) . . ?
C7 C6 H6 120.6 . . ?
C5 C6 H6 120.6 . . ?
C6 C7 C2 121.34(16) . . ?
C6 C7 H7 119.3 . . ?
C2 C7 H7 119.3 . . ?
O2 C8 N1 123.18(19) . . ?
O2 C8 H8 118.4 . . ?
N1 C8 H8 118.4 . . ?

loop_
_geom_bond_atom_site_label_1
_geom_bond_atom_site_label_2
_geom_bond_distance
_geom_bond_site_symmetry_2
_geom_bond_publ_flag
O1 C1 1.220(3) . ?
O2 C8 1.225(2) . ?
N1 C8 1.335(3) . ?
N1 C5 1.413(2) . ?
N1 H1 0.8800 . ?
C1 C2 1.464(3) . ?
C1 H1A 0.9500 . ?
C2 C7 1.387(3) . ?
C2 C3 1.400(2) . ?
C3 C4 1.381(3) . ?
C3 H3 0.9500 . ?
C4 C5 1.385(3) . ?
C4 H4 0.9500 . ?
C5 C6 1.406(3) . ?
C6 C7 1.386(3) . ?
C6 H6 0.9500 . ?
C7 H7 0.9500 . ?
C8 H8 0.9500 . ?

loop_
_geom_hbond_atom_site_label_D
_geom_hbond_atom_site_label_H
_geom_hbond_atom_site_label_A
_geom_hbond_distance_DH
_geom_hbond_distance_HA
_geom_hbond_distance_DA
_geom_hbond_angle_DHA
_geom_hbond_site_symmetry_A
N1 H1 O2 0.88 2.01 2.8804(18) 170.8 2_546

loop_
_geom_torsion_atom_site_label_1
_geom_torsion_atom_site_label_2
_geom_torsion_atom_site_label_3
_geom_torsion_atom_site_label_4
_geom_torsion
_geom_torsion_site_symmetry_1
_geom_torsion_site_symmetry_2
_geom_torsion_site_symmetry_3
_geom_torsion_site_symmetry_4
_geom_torsion_publ_flag
O1 C1 C2 C7 -179.73(18) . . . . ?
O1 C1 C2 C3 1.3(3) . . . . ?
C7 C2 C3 C4 -0.2(3) . . . . ?
C1 C2 C3 C4 178.80(17) . . . . ?
C2 C3 C4 C5 0.5(3) . . . . ?
C3 C4 C5 C6 -0.2(3) . . . . ?
C3 C4 C5 N1 179.16(17) . . . . ?
C8 N1 C5 C4 178.51(19) . . . . ?
C8 N1 C5 C6 -2.1(3) . . . . ?
C4 C5 C6 C7 -0.4(3) . . . . ?
N1 C5 C6 C7 -179.76(16) . . . . ?
C5 C6 C7 C2 0.8(3) . . . . ?
C3 C2 C7 C6 -0.5(3) . . . . ?
C1 C2 C7 C6 -179.46(17) . . . . ?
C5 N1 C8 O2 176.57(18) . . . . ?

loop_
_cod_related_entry_id
_cod_related_entry_database
_cod_related_entry_code
1 ChemSpider 24189937
